data_2001433
loop_
_publ_author_name
'Font-Bardia, M.'
'Solans, X.'
'Font-Altaba, M.'

_publ_section_title
;
 Sodium ion complexes with ethylenediaminetetraacetic acid
;
_journal_issue 8
_journal_name_full 'Acta Crystallographica Section C'
_journal_page_first 1452
_journal_page_last 1456
_journal_paper_doi 10.1107/S0108270193001350
_journal_volume 49
_journal_year 1993
_chemical_formula_sum 'C10 H18 N2 Na2 O10'
_chemical_formula_weight 372
_space_group_IT_number 61
_space_group_name_Hall '-P 2ac 2ab'
_space_group_name_H-M_alt 'P b c a'
_symmetry_cell_setting orthorhombic
_symmetry_space_group_name_Hall '-P 2ac 2ab'
_symmetry_space_group_name_H-M 'P b c a'
_atom_type_scat_source IntTabIV
_cell_angle_alpha 90
_cell_angle_beta 90
_cell_angle_gamma 90
_cell_formula_units_Z 4
_cell_length_a 15.945(4)
_cell_length_b 9.845(3)
_cell_length_c 8.912(3)
_cell_measurement_reflns_used 25
_cell_measurement_temperature 298
_cell_measurement_theta_max 12
_cell_measurement_theta_min 8
_cell_volume 1399.0(7)
_diffrn_measurement_device 'Phillips PW1100'
_diffrn_measurement_method \w
_diffrn_radiation_type MoK\a
_diffrn_radiation_wavelength 0.71069
_diffrn_reflns_limit_h_max 16
_diffrn_reflns_limit_h_min 0
_diffrn_reflns_limit_k_max 11
_diffrn_reflns_limit_k_min 0
_diffrn_reflns_limit_l_max 9
_diffrn_reflns_limit_l_min 0
_diffrn_reflns_number 734
_diffrn_reflns_theta_max 25
_diffrn_standards_decay_% 'not significant'
_diffrn_standards_interval_time 120
_diffrn_standards_number 3
_exptl_absorpt_coefficient_mu 0.196
_exptl_absorpt_correction_type none
_exptl_crystal_colour colourless
_exptl_crystal_density_diffrn 1.767
_exptl_crystal_description prismatic
_exptl_crystal_F_000 776
_exptl_crystal_size_max 0.2
_exptl_crystal_size_mid 0.1
_exptl_crystal_size_min 0.1
_refine_diff_density_max 0.03
_refine_diff_density_min -0.03
_refine_ls_extinction_method none
_refine_ls_number_parameters 128
_refine_ls_number_reflns 438
_refine_ls_R_factor_obs 0.063
_refine_ls_shift/esd_max 0.01
_refine_ls_structure_factor_coef F
_refine_ls_weighting_details 'w = 1/[\s^2^(F~o~)+0.01|F~o~|^2^]'
_refine_ls_weighting_scheme calc
_refine_ls_wR_factor_obs 0.066
_reflns_number_observed 438
_reflns_number_total 734
_reflns_observed_criterion I>=2.5\s(I)
_cod_data_source_file al1024.cif
_cod_data_source_block al1024_structure_1_of_2
_cod_depositor_comments
;

  Completing the symmetry operator list after checking packing and
  brutto formulae with the new symmetry operators.

  Saulius Gra\<zulis
  2014-06-18


The following automatic conversions were performed:

'_refine_ls_weighting_scheme' value '1/[\s^2^(F~o~)+0.01|F~o~|^2^]'
was changed to 'calc'. New tag '_refine_ls_weighting_details' was
created. The value of the new tag was set to 'w =
1/[\s^2^(F~o~)+0.01|F~o~|^2^]'.

Automatic conversion script
Id: cif_fix_values 3143 2015-03-26 13:38:13Z robertas 
;
_cod_original_cell_volume 1399.0(10)
_cod_database_code 2001433

loop_
_symmetry_equiv_pos_as_xyz
X,Y,Z
1/2-X,-Y,1/2+Z
-X,1/2+Y,1/2-Z
1/2+X,1/2-Y,-Z
-X,-Y,-Z
1/2+X,Y,1/2-Z
X,1/2-Y,1/2+Z
1/2-X,1/2+Y,Z

loop_
_atom_site_label
_atom_site_fract_x
_atom_site_fract_y
_atom_site_fract_z
Na 1.1050(3) -.0516(4) .5623(5)
C(1) .9533(6) -.5222(11) .4930(14)
N(1) .9121(5) -.4475(8) .3666(11)
O(11) .9979(4) -.1063(7) .3557(9)
O(12) 1.0323(4) -.2934(7) .2295(9)
C(11) .9877(6) -.2276(11) .3179(13)
C(12) .9116(6) -.2969(9) .3916(11)
O(21) .6986(4) -.4680(9) .2318(9)
O(22) .8163(4) -.4015(7) .1174(9)
C(21) .7765(6) -.4512(10) .2226(12)
C(22) .8250(6) -.5040(11) .3590(14)
O(W) 1.1811(4) -.2177(7) .4341(9)
H(1) .9945(6) -.4759(11) .5745(14)
H(1)' .9343(6) -.6213(11) .5324(14)
H(12) .8549(6) -.2551(9) .3441(11)
H(12)' .9130(6) -.2772(9) .5108(11)
H(22) .8287(6) -.6134(11) .3523(14)
H(22)' .7916(6) -.4754(11) .4596(14)
H(W) 1.2342(4) -.1776(7) .3735(9)
H(W') 1.2014(4) -.3002(7) .5052(9)
H(N1) .938(12) -.452(17) .269(18)

loop_
_geom_angle_atom_site_label_1
_geom_angle_atom_site_label_2
_geom_angle_atom_site_label_3
_geom_angle_site_symmetry_1
_geom_angle_site_symmetry_3
_geom_angle
O(12) Na O(W) 2 . 96.2(3)
O(11) Na O(12) . 2 89.5(3)
O(W) Na O(11) . . 81.3(3)
O(11) Na O(12) 3_756 2 83.8(3)
O(W) Na O(11) . 3_756 165.4(3)
O(11) Na O(11) . 3_756 84.2(3)
O(12) Na O(21) 2 4 82.9(3)
O(W) Na O(21) . 4 96.2(3)
O(11) Na O(21) . 4 171.7(3)
O(11) Na O(21) 3_756 4 98.2(3)
O(12) Na O(22) 2 5 177.0(3)
O(W) Na O(22) . 5 80.8(3)
O(11) Na O(22) . 5 89.9(3)
O(11) Na O(22) 3_756 5 99.0(3)
O(21) Na O(22) 4 5 97.5(3)

loop_
_geom_bond_atom_site_label_1
_geom_bond_atom_site_label_2
_geom_bond_site_symmetry_1
_geom_bond_distance
O(11) Na . 2.569(8)
O(11) Na 3_756 2.374(8)
O(21) Na 4 2.374(8)
N(1) C(1) . 1.497(14)
C(12) N(1) . 1.499(12)
C(11) O(12) . 1.243(12)
C(12) C(11) . 1.539(14)
C(21) O(22) . 1.232(12)
O(12) Na 2 2.428(8)
O(22) Na 5 2.515(8)
C(1) C(1) . 1.56(2)
C(22) N(1) . 1.498(12)
C(11) O(11) . 1.251(12)
C(21) O(21) . 1.256(12)
O(W) Na . 2.335(8)
C(22) C(21) . 1.532(14)
H(N1) N(1) . 0.96(17)
